data_7204636
loop_
_publ_author_name
'Zou, Lei'
'Xu, Wei'
'Jia, Chunyang'
'Zhang, Deqing'
'Wang, Quanrui'
'Zhu, Daoben'

_publ_section_title
;
 Cation radical salts of ethylenedisulfanyl-bridged dimeric
 ethylenedithiotetrathiafulvalene with
 2,3,5,6-tetrafluoro-7,7,8,8-tetracyanoquinodimethane (TCNQF4), PF6?,
 AsF6?and BF4?: synthesis, structure and conducting properties
;
_journal_issue 7
_journal_name_full 'Journal of Materials Chemistry'
_journal_page_first 1646
_journal_paper_doi 10.1039/b303102k
_journal_volume 13
_journal_year 2003
_chemical_formula_sum 'C42 H14 F8 N8 S14'
_chemical_formula_weight 1231.45
_chemical_name_systematic
;
?
;
_space_group_IT_number 2
_symmetry_cell_setting triclinic
_symmetry_space_group_name_Hall '-P 1'
_symmetry_space_group_name_H-M 'P -1'
_atom_sites_solution_hydrogens geom
_atom_sites_solution_primary direct
_atom_sites_solution_secondary difmap
_audit_creation_method SHELXL-97
_cell_angle_alpha 67.70(3)
_cell_angle_beta 89.67(3)
_cell_angle_gamma 79.61(3)
_cell_formula_units_Z 1
_cell_length_a 8.5358(17)
_cell_length_b 12.105(2)
_cell_length_c 12.197(2)
_cell_measurement_temperature 293(2)
_cell_volume 1144.2(5)
_computing_cell_refinement 'RAPID AUTO (Riogaku, 2001)'
_computing_data_collection 'RAPID AUTO (Riogaku, 2001)'
_computing_data_reduction 'RAPID AUTO (Riogaku, 2001)'
_computing_molecular_graphics 'SHELXTL (Siemens, 1994)'
_computing_publication_material 'SHELXTL (Siemens, 1994)'
_computing_structure_refinement 'SHELXL-97 (Sheldrick, 1997)'
_computing_structure_solution 'SHELXS-97 (Sheldrick, 1990)'
_diffrn_ambient_temperature 293(2)
_diffrn_measured_fraction_theta_full 0.925
_diffrn_measured_fraction_theta_max 0.925
_diffrn_measurement_device_type 'Rigaku R-AXIS RAPID IP'
_diffrn_measurement_method Oscillation
_diffrn_radiation_monochromator graphite
_diffrn_radiation_source 'rotating anode'
_diffrn_radiation_type MoK\a
_diffrn_radiation_wavelength 0.71073
_diffrn_reflns_av_R_equivalents 0.0853
_diffrn_reflns_av_sigmaI/netI 0.1445
_diffrn_reflns_limit_h_max 11
_diffrn_reflns_limit_h_min -10
_diffrn_reflns_limit_k_max 15
_diffrn_reflns_limit_k_min -15
_diffrn_reflns_limit_l_max 15
_diffrn_reflns_limit_l_min -15
_diffrn_reflns_number 6814
_diffrn_reflns_theta_full 27.38
_diffrn_reflns_theta_max 27.38
_diffrn_reflns_theta_min 1.81
_exptl_absorpt_coefficient_mu 0.744
_exptl_absorpt_correction_T_max 1.4080
_exptl_absorpt_correction_T_min 0.5168
_exptl_absorpt_correction_type T.Higashi
_exptl_crystal_colour black
_exptl_crystal_density_diffrn 1.787
_exptl_crystal_density_method 'not measured'
_exptl_crystal_description needle
_exptl_crystal_F_000 618
_exptl_crystal_size_max 0.5
_exptl_crystal_size_mid 0.03
_exptl_crystal_size_min 0.02
_refine_diff_density_max 0.707
_refine_diff_density_min -0.635
_refine_diff_density_rms 0.173
_refine_ls_extinction_method none
_refine_ls_goodness_of_fit_ref 0.910
_refine_ls_hydrogen_treatment mixed
_refine_ls_matrix_type full
_refine_ls_number_parameters 325
_refine_ls_number_reflns 4809
_refine_ls_number_restraints 0
_refine_ls_restrained_S_all 0.910
_refine_ls_R_factor_all 0.1295
_refine_ls_R_factor_gt 0.0612
_refine_ls_shift/su_max 0.000
_refine_ls_shift/su_mean 0.000
_refine_ls_structure_factor_coef Fsqd
_refine_ls_weighting_details 'calc w=1/[\s^2^(Fo^2^)+(0.1000P)^2^+0.0000P] where P=(Fo^2^+2Fc^2^)/3'
_refine_ls_weighting_scheme calc
_refine_ls_wR_factor_gt 0.1430
_refine_ls_wR_factor_ref 0.1930
_reflns_number_gt 2444
_reflns_number_total 4809
_reflns_threshold_expression >2sigma(I)
_cod_data_source_file b303102k.txt
_cod_data_source_block 1-TCNQF4
_cod_depositor_comments
;
The following automatic conversions were performed:
'_symmetry_cell_setting' value 'Triclinic' changed to 'triclinic'
according to '/home/saulius/struct/CIF-dictionaries/cif_core.dic'
dictionary named 'cif_core.dic' version 2.4.1 from 2010-06-29.

Automatic conversion script
Id: cif_fix_enum 1527 2010-12-29 10:47:43Z saulius 
;
_cod_original_cell_volume 1144.2(4)
_cod_original_sg_symbol_H-M P-1
_cod_database_code 7204636

loop_
_symmetry_equiv_pos_as_xyz
'x, y, z'
'-x, -y, -z'

loop_
_atom_site_label
_atom_site_type_symbol
_atom_site_fract_x
_atom_site_fract_y
_atom_site_fract_z
_atom_site_U_iso_or_equiv
_atom_site_adp_type
_atom_site_occupancy
_atom_site_symmetry_multiplicity
_atom_site_calc_flag
_atom_site_refinement_flags
_atom_site_disorder_assembly
_atom_site_disorder_group
S1 S 0.5614(2) 0.65683(13) 0.75157(13) 0.0242(4) Uani 1 1 d . . .
S2 S 0.3127(2) 0.75264(12) 0.87408(13) 0.0231(4) Uani 1 1 d . . .
S3 S 0.4674(2) 0.39677(13) 0.85723(13) 0.0248(4) Uani 1 1 d . . .
S4 S 0.2127(2) 0.48189(12) 0.98344(13) 0.0218(4) Uani 1 1 d . . .
S5 S 0.6853(2) 0.88877(14) 0.64595(13) 0.0273(4) Uani 1 1 d . . .
S6 S 0.0979(2) 0.25179(13) 1.08427(14) 0.0267(4) Uani 1 1 d . . .
S7 S 0.4062(2) 0.14726(13) 0.93260(14) 0.0278(4) Uani 1 1 d . . .
F1 F 0.3020(4) -0.4989(3) 1.5811(3) 0.0272(8) Uani 1 1 d . . .
F2 F 0.1971(5) -0.7026(3) 1.6704(3) 0.0286(9) Uani 1 1 d . . .
F3 F -0.0428(5) -0.6263(3) 1.2917(3) 0.0304(9) Uani 1 1 d . . .
F4 F 0.0628(5) -0.4232(3) 1.2027(3) 0.0315(9) Uani 1 1 d . . .
C1 C 0.4053(7) 0.6298(5) 0.8436(5) 0.0183(12) Uani 1 1 d . . .
C2 C 0.3657(7) 0.5147(5) 0.8919(5) 0.0186(12) Uani 1 1 d . . .
C3 C 0.3495(7) 0.2917(5) 0.9372(5) 0.0194(13) Uani 1 1 d . . .
C4 C 0.2325(8) 0.3301(5) 0.9959(5) 0.0256(14) Uani 1 1 d . . .
C5 C 0.5485(8) 0.8077(5) 0.7364(5) 0.0243(14) Uani 1 1 d . . .
C6 C 0.4316(8) 0.8505(5) 0.7927(5) 0.0269(15) Uani 1 1 d . . .
H6 H 0.4157 0.9304 0.7876 0.032 Uiso 1 1 calc R . .
C7 C 0.2188(10) 0.0999(6) 0.9671(6) 0.0367(18) Uani 1 1 d . . .
H7A H 0.1394 0.1527 0.9037 0.044 Uiso 1 1 calc R . .
H7B H 0.2289 0.0180 0.9693 0.044 Uiso 1 1 calc R . .
C8 C 0.1602(10) 0.1015(6) 1.0823(6) 0.0361(18) Uani 1 1 d . . .
H8A H 0.2445 0.0562 1.1444 0.043 Uiso 1 1 calc R . .
H8B H 0.0708 0.0597 1.1011 0.043 Uiso 1 1 calc R . .
C9 C 0.5739(8) 0.9528(5) 0.5015(5) 0.0273(15) Uani 1 1 d . . .
H9A H 0.6425 0.9909 0.4405 0.033 Uiso 1 1 calc R . .
H9B H 0.5412 0.8880 0.4844 0.033 Uiso 1 1 calc R . .
C10 C 0.1891(8) -0.4501(5) 1.3866(5) 0.0205(13) Uani 1 1 d . . .
C11 C 0.2217(9) -0.5298(5) 1.5069(5) 0.0263(15) Uani 1 1 d . . .
C12 C 0.1631(8) -0.6349(5) 1.5519(5) 0.0214(13) Uani 1 1 d . . .
C13 C 0.0724(7) -0.6781(5) 1.4870(5) 0.0181(12) Uani 1 1 d . . .
C14 C 0.0411(7) -0.5967(5) 1.3650(5) 0.0212(13) Uani 1 1 d . . .
C15 C 0.0966(8) -0.4907(5) 1.3192(5) 0.0211(13) Uani 1 1 d . . .
C16 C 0.2504(8) -0.3387(5) 1.3392(5) 0.0234(13) Uani 1 1 d . . .
C17 C 0.0142(8) -0.7866(5) 1.5344(5) 0.0260(15) Uani 1 1 d . . .
C18 C 0.3623(8) -0.3080(5) 1.4014(6) 0.0270(15) Uani 1 1 d . . .
C19 C 0.2104(8) -0.2541(5) 1.2194(6) 0.0271(15) Uani 1 1 d . . .
C20 C 0.0650(8) -0.8773(5) 1.6497(5) 0.0239(14) Uani 1 1 d . . .
C21 C -0.0925(8) -0.8227(5) 1.4698(6) 0.0250(14) Uani 1 1 d . . .
N1 N 0.4572(9) -0.2789(5) 1.4461(6) 0.0439(16) Uani 1 1 d . . .
N2 N 0.1866(8) -0.1831(5) 1.1231(5) 0.0383(15) Uani 1 1 d . . .
N3 N 0.1075(8) -0.9544(5) 1.7410(5) 0.0332(14) Uani 1 1 d . . .
N4 N -0.1796(10) -0.8540(5) 1.4222(5) 0.051(2) Uani 1 1 d . . .

loop_
_atom_site_aniso_label
_atom_site_aniso_U_11
_atom_site_aniso_U_22
_atom_site_aniso_U_33
_atom_site_aniso_U_23
_atom_site_aniso_U_13
_atom_site_aniso_U_12
S1 0.0272(10) 0.0216(7) 0.0225(8) -0.0057(6) 0.0072(7) -0.0077(7)
S2 0.0198(9) 0.0192(7) 0.0295(8) -0.0082(6) 0.0037(7) -0.0048(6)
S3 0.0319(10) 0.0195(7) 0.0233(8) -0.0079(6) 0.0084(7) -0.0062(7)
S4 0.0227(9) 0.0154(7) 0.0251(8) -0.0050(5) 0.0033(7) -0.0048(6)
S5 0.0245(10) 0.0306(8) 0.0242(8) -0.0040(6) 0.0003(7) -0.0131(7)
S6 0.0257(10) 0.0200(7) 0.0324(9) -0.0057(6) 0.0078(7) -0.0094(7)
S7 0.0354(10) 0.0173(7) 0.0312(9) -0.0090(6) 0.0032(7) -0.0068(7)
F1 0.024(2) 0.0304(19) 0.0313(19) -0.0137(15) -0.0049(16) -0.0124(16)
F2 0.038(3) 0.0246(18) 0.0192(18) -0.0028(14) -0.0054(17) -0.0086(17)
F3 0.045(3) 0.0268(18) 0.0236(18) -0.0103(14) -0.0050(17) -0.0150(17)
F4 0.045(3) 0.0303(19) 0.0184(18) -0.0067(14) 0.0006(17) -0.0120(18)
C1 0.009(3) 0.022(3) 0.024(3) -0.009(2) 0.000(2) -0.004(2)
C2 0.012(3) 0.019(3) 0.020(3) -0.004(2) -0.006(2) 0.000(2)
C3 0.018(3) 0.016(3) 0.021(3) -0.002(2) 0.003(3) -0.004(2)
C4 0.034(4) 0.018(3) 0.021(3) -0.002(2) 0.000(3) -0.009(3)
C5 0.030(4) 0.018(3) 0.021(3) -0.001(2) -0.001(3) -0.009(3)
C6 0.034(4) 0.015(3) 0.024(3) 0.001(2) -0.006(3) -0.003(3)
C7 0.046(5) 0.026(3) 0.041(4) -0.011(3) 0.020(4) -0.018(3)
C8 0.052(5) 0.027(3) 0.033(4) -0.009(3) 0.006(3) -0.020(3)
C9 0.041(5) 0.019(3) 0.015(3) -0.001(2) -0.009(3) -0.002(3)
C10 0.024(4) 0.014(3) 0.022(3) -0.006(2) 0.011(3) -0.005(2)
C11 0.040(4) 0.022(3) 0.022(3) -0.014(2) 0.000(3) -0.006(3)
C12 0.027(4) 0.016(3) 0.016(3) -0.003(2) 0.001(3) -0.001(2)
C13 0.014(3) 0.015(3) 0.024(3) -0.006(2) -0.003(2) -0.002(2)
C14 0.019(3) 0.027(3) 0.023(3) -0.014(2) 0.003(3) -0.009(3)
C15 0.022(4) 0.020(3) 0.021(3) -0.010(2) -0.002(3) -0.002(3)
C16 0.018(3) 0.027(3) 0.029(3) -0.013(2) 0.005(3) -0.006(3)
C17 0.031(4) 0.023(3) 0.024(3) -0.009(2) 0.002(3) -0.004(3)
C18 0.024(4) 0.018(3) 0.039(4) -0.009(3) 0.007(3) -0.007(3)
C19 0.023(4) 0.024(3) 0.036(4) -0.013(3) 0.013(3) -0.008(3)
C20 0.023(4) 0.018(3) 0.032(3) -0.010(2) 0.009(3) -0.006(3)
C21 0.020(4) 0.027(3) 0.035(4) -0.016(3) 0.012(3) -0.015(3)
N1 0.051(5) 0.033(3) 0.057(4) -0.024(3) 0.010(4) -0.013(3)
N2 0.055(5) 0.022(3) 0.033(3) -0.006(2) 0.009(3) -0.008(3)
N3 0.043(4) 0.022(3) 0.033(3) -0.008(2) 0.006(3) -0.008(3)
N4 0.086(6) 0.041(3) 0.042(4) -0.019(3) 0.014(4) -0.037(4)

loop_
_atom_type_symbol
_atom_type_description
_atom_type_scat_dispersion_real
_atom_type_scat_dispersion_imag
_atom_type_scat_source
C C 0.0033 0.0016 'International Tables Vol C Tables 4.2.6.8 and 6.1.1.4'
H H 0.0000 0.0000 'International Tables Vol C Tables 4.2.6.8 and 6.1.1.4'
N N 0.0061 0.0033 'International Tables Vol C Tables 4.2.6.8 and 6.1.1.4'
F F 0.0171 0.0103 'International Tables Vol C Tables 4.2.6.8 and 6.1.1.4'
S S 0.1246 0.1234 'International Tables Vol C Tables 4.2.6.8 and 6.1.1.4'

loop_
_geom_angle_atom_site_label_1
_geom_angle_atom_site_label_2
_geom_angle_atom_site_label_3
_geom_angle
_geom_angle_site_symmetry_1
_geom_angle_site_symmetry_3
_geom_angle_publ_flag
C1 S1 C5 95.4(3) . . ?
C6 S2 C1 95.9(3) . . ?
C2 S3 C3 95.1(3) . . ?
C2 S4 C4 95.7(3) . . ?
C5 S5 C9 100.8(3) . . ?
C4 S6 C8 101.8(3) . . ?
C3 S7 C7 97.2(3) . . ?
C2 C1 S1 121.1(4) . . ?
C2 C1 S2 124.0(5) . . ?
S1 C1 S2 114.8(3) . . ?
C1 C2 S4 123.4(4) . . ?
C1 C2 S3 120.6(5) . . ?
S4 C2 S3 116.0(3) . . ?
C4 C3 S7 128.5(4) . . ?
C4 C3 S3 117.1(4) . . ?
S7 C3 S3 114.4(3) . . ?
C3 C4 S6 129.5(5) . . ?
C3 C4 S4 116.1(5) . . ?
S6 C4 S4 114.4(4) . . ?
C6 C5 S1 116.0(5) . . ?
C6 C5 S5 127.1(5) . . ?
S1 C5 S5 116.9(4) . . ?
C5 C6 S2 117.8(5) . . ?
C8 C7 S7 114.5(5) . . ?
C7 C8 S6 114.8(4) . . ?
C9 C9 S5 111.3(5) 2_676 . ?
C15 C10 C11 114.3(5) . . ?
C15 C10 C16 124.3(5) . . ?
C11 C10 C16 121.4(6) . . ?
F1 C11 C12 118.5(5) . . ?
F1 C11 C10 119.9(5) . . ?
C12 C11 C10 121.4(6) . . ?
F2 C12 C11 116.3(5) . . ?
F2 C12 C13 118.1(5) . . ?
C11 C12 C13 125.6(5) . . ?
C12 C13 C17 124.9(5) . . ?
C12 C13 C14 112.4(5) . . ?
C17 C13 C14 122.7(5) . . ?
F3 C14 C15 118.0(5) . . ?
F3 C14 C13 119.3(5) . . ?
C15 C14 C13 122.7(5) . . ?
F4 C15 C14 117.3(5) . . ?
F4 C15 C10 119.0(5) . . ?
C14 C15 C10 123.6(5) . . ?
C18 C16 C19 114.1(5) . . ?
C18 C16 C10 124.0(5) . . ?
C19 C16 C10 121.8(6) . . ?
C13 C17 C20 123.1(6) . . ?
C13 C17 C21 124.0(5) . . ?
C20 C17 C21 112.8(5) . . ?
N1 C18 C16 175.9(7) . . ?
N2 C19 C16 175.8(7) . . ?
N3 C20 C17 177.1(7) . . ?
N4 C21 C17 177.5(7) . . ?

loop_
_geom_bond_atom_site_label_1
_geom_bond_atom_site_label_2
_geom_bond_distance
_geom_bond_site_symmetry_2
_geom_bond_publ_flag
S1 C1 1.733(6) . ?
S1 C5 1.747(6) . ?
S2 C6 1.717(7) . ?
S2 C1 1.722(6) . ?
S3 C2 1.726(6) . ?
S3 C3 1.758(6) . ?
S4 C2 1.716(6) . ?
S4 C4 1.762(6) . ?
S5 C5 1.767(6) . ?
S5 C9 1.824(6) . ?
S6 C4 1.727(7) . ?
S6 C8 1.810(6) . ?
S7 C3 1.750(6) . ?
S7 C7 1.790(8) . ?
F1 C11 1.336(7) . ?
F2 C12 1.365(6) . ?
F3 C14 1.336(7) . ?
F4 C15 1.345(6) . ?
C1 C2 1.396(7) . ?
C3 C4 1.343(9) . ?
C5 C6 1.345(9) . ?
C7 C8 1.495(9) . ?
C9 C9 1.533(13) 2_676 ?
C10 C15 1.413(8) . ?
C10 C11 1.412(8) . ?
C10 C16 1.444(8) . ?
C11 C12 1.366(8) . ?
C12 C13 1.402(8) . ?
C13 C17 1.401(8) . ?
C13 C14 1.433(8) . ?
C14 C15 1.362(8) . ?
C16 C18 1.407(9) . ?
C16 C19 1.429(8) . ?
C17 C20 1.426(8) . ?
C17 C21 1.433(9) . ?
C18 N1 1.154(9) . ?
C19 N2 1.155(8) . ?
C20 N3 1.156(7) . ?
C21 N4 1.144(9) . ?
